data_4038659
loop_
_publ_author_name
'Hirakawa, Fumiya'
'Nakagawa, Hiroshi'
'Honda, Shunya'
'Ishida, Shintaro'
'Iwamoto, Takeaki'

_publ_section_title
;
 Trialkylphosphines Having a Bulky Phosphacyclopentane Backbone:
 Structural and Redox Properties Depending on the Exocyclic Alkyl Groups
 and EPR Observation of a Persistent Trialkylphosphine Radical Cation.
;
_journal_name_full 'The Journal of organic chemistry'
_journal_paper_doi 10.1021/acs.joc.0c01393
_journal_year 2020
_chemical_formula_sum 'C18 H45 P Si4'
_chemical_formula_weight 404.87
_space_group_crystal_system monoclinic
_space_group_IT_number 14
_space_group_name_Hall '-P 2yn'
_space_group_name_H-M_alt 'P 1 21/n 1'
_atom_sites_solution_hydrogens geom
_audit_creation_method SHELXL-2018/1
_cell_angle_alpha 90
_cell_angle_beta 102.9010(12)
_cell_angle_gamma 90
_cell_formula_units_Z 4
_cell_length_a 11.3795(13)
_cell_length_b 15.8206(18)
_cell_length_c 14.3559(17)
_cell_measurement_reflns_used 9957
_cell_measurement_temperature 100(2)
_cell_measurement_theta_max 27.91
_cell_measurement_theta_min 2.24
_cell_volume 2519.3(5)
_computing_cell_refinement 'APEX2 (Bruker AXS, 2006)'
_computing_data_collection 'APEX2 (Bruker AXS, 2006)'
_computing_data_reduction 'SAINT (Bruker AXS, 2004)'
_computing_molecular_graphics 'XSHEL (Bruker AXS,2002)'
_computing_publication_material 'XCIF (Bruker AXS, 2001)'
_computing_structure_refinement 'SHELXL-2018/1 (Sheldrick, 2018)'
_computing_structure_solution 'SHELXS-97 (Sheldrick, 1997)'
_diffrn_ambient_temperature 100(2)
_diffrn_detector_area_resol_mean 8.333
_diffrn_measured_fraction_theta_full 0.994
_diffrn_measured_fraction_theta_max 0.993
_diffrn_measurement_device_type 'Bruker APEXII CCD area detector'
_diffrn_measurement_method 'phi and omega scans'
_diffrn_radiation_monochromator 'Bruker Helios multilayer confocal mirror'
_diffrn_radiation_source 'Bruker TXS fine-focus rotating anode'
_diffrn_radiation_type MoK\a
_diffrn_radiation_wavelength 0.71073
_diffrn_reflns_av_R_equivalents 0.0620
_diffrn_reflns_av_unetI/netI 0.0505
_diffrn_reflns_Laue_measured_fraction_full 0.994
_diffrn_reflns_Laue_measured_fraction_max 0.993
_diffrn_reflns_limit_h_max 14
_diffrn_reflns_limit_h_min -14
_diffrn_reflns_limit_k_max 19
_diffrn_reflns_limit_k_min -19
_diffrn_reflns_limit_l_max 17
_diffrn_reflns_limit_l_min -17
_diffrn_reflns_number 20313
_diffrn_reflns_point_group_measured_fraction_full 0.994
_diffrn_reflns_point_group_measured_fraction_max 0.993
_diffrn_reflns_theta_full 25.242
_diffrn_reflns_theta_max 25.996
_diffrn_reflns_theta_min 1.943
_exptl_absorpt_coefficient_mu 0.299
_exptl_absorpt_correction_T_max 0.7456
_exptl_absorpt_correction_T_min 0.5405
_exptl_absorpt_correction_type empirical
_exptl_absorpt_process_details
;
SADABS Sheldrick 1996
;
_exptl_crystal_colour colorless
_exptl_crystal_density_diffrn 1.067
_exptl_crystal_description plate
_exptl_crystal_F_000 896
_exptl_crystal_size_max 0.100
_exptl_crystal_size_mid 0.100
_exptl_crystal_size_min 0.050
_refine_diff_density_max 1.073
_refine_diff_density_min -0.726
_refine_diff_density_rms 0.119
_refine_ls_extinction_method none
_refine_ls_goodness_of_fit_ref 1.088
_refine_ls_hydrogen_treatment mixed
_refine_ls_matrix_type full
_refine_ls_number_parameters 257
_refine_ls_number_reflns 4913
_refine_ls_number_restraints 0
_refine_ls_restrained_S_all 1.088
_refine_ls_R_factor_all 0.0785
_refine_ls_R_factor_gt 0.0738
_refine_ls_shift/su_max 0.001
_refine_ls_shift/su_mean 0.000
_refine_ls_structure_factor_coef Fsqd
_refine_ls_weighting_details 'w=1/[\s^2^(Fo^2^)+(0.1849P)^2^] where P=(Fo^2^+2Fc^2^)/3'
_refine_ls_weighting_scheme calc
_refine_ls_wR_factor_gt 0.2200
_refine_ls_wR_factor_ref 0.2313
_reflns_Friedel_coverage 0.000
_reflns_number_gt 4264
_reflns_number_total 4913
_reflns_threshold_expression 'I > 2\s(I)'
_cod_data_source_file jo0c01393_si_003.cif
_cod_data_source_block fh75aa_CCDC-1991934
_cod_original_sg_symbol_H-M 'P 21/n'
_cod_database_code 4038659
_shelx_shelxl_version_number 2018/1
_shelx_space_group_comment
;
The symmetry employed for this shelxl refinement is uniquely defined
by the following loop, which should always be used as a source of
symmetry information in preference to the above space-group names.
They are only intended as comments.
;
_shelx_estimated_absorpt_t_min 0.971
_shelx_estimated_absorpt_t_max 0.985

loop_
_space_group_symop_operation_xyz
'x, y, z'
'-x+1/2, y+1/2, -z+1/2'
'-x, -y, -z'
'x-1/2, -y-1/2, z-1/2'

loop_
_atom_site_label
_atom_site_type_symbol
_atom_site_fract_x
_atom_site_fract_y
_atom_site_fract_z
_atom_site_U_iso_or_equiv
_atom_site_adp_type
_atom_site_occupancy
_atom_site_site_symmetry_order
_atom_site_calc_flag
_atom_site_refinement_flags_posn
_atom_site_refinement_flags_adp
_atom_site_refinement_flags_occupancy
_atom_site_disorder_assembly
_atom_site_disorder_group
P1 P 0.56463(5) 0.19555(4) 0.78544(4) 0.0206(2) Uani 1 1 d . . . . .
C1 C 0.4593(2) 0.20524(15) 0.86994(15) 0.0218(5) Uani 1 1 d . . . . .
C2 C 0.5154(3) 0.13806(16) 0.94669(16) 0.0314(6) Uani 1 1 d . . . . .
H1 H 0.589747 0.160859 0.988597 0.038 Uiso 1 1 calc R U . . .
H2 H 0.457702 0.124312 0.986846 0.038 Uiso 1 1 calc R U . . .
C3 C 0.5451(2) 0.05799(15) 0.89583(15) 0.0262(5) Uani 1 1 d . . . . .
H3 H 0.469692 0.027732 0.866750 0.031 Uiso 1 1 calc R U . . .
H4 H 0.596010 0.019800 0.942747 0.031 Uiso 1 1 calc R U . . .
C4 C 0.61315(19) 0.08244(14) 0.81661(14) 0.0202(5) Uani 1 1 d . . . . .
Si1 Si 0.48958(6) 0.31792(4) 0.91842(5) 0.0283(3) Uani 1 1 d . . . . .
Si2 Si 0.29013(6) 0.18624(5) 0.82975(6) 0.0340(3) Uani 1 1 d . . . . .
Si3 Si 0.58967(6) -0.00563(5) 0.72332(4) 0.0292(3) Uani 1 1 d . . . . .
Si4 Si 0.7877(8) 0.0868(6) 0.8589(7) 0.0237(10) Uani 0.50(2) 1 d . . P A 1
Si5 Si 0.7798(8) 0.0934(6) 0.8810(6) 0.0250(10) Uani 0.50(2) 1 d . . P A 2
C5 C 0.4661(2) 0.20134(17) 0.66457(16) 0.0290(6) Uani 1 1 d . . . . .
H5 H 0.412638 0.151262 0.653835 0.035 Uiso 1 1 calc R U . . .
H6 H 0.414704 0.252327 0.659897 0.035 Uiso 1 1 calc R U . . .
C6 C 0.5390(3) 0.2048(2) 0.5871(2) 0.0501(8) Uani 1 1 d . . . . .
H7 H 0.593296 0.253629 0.598359 0.075 Uiso 1 1 calc R U . . .
H8 H 0.483934 0.210138 0.524326 0.075 Uiso 1 1 calc R U . . .
H9 H 0.586372 0.152853 0.589112 0.075 Uiso 1 1 calc R U . . .
C7 C 0.6485(3) 0.33101(18) 0.9869(2) 0.0403(7) Uani 1 1 d . . . . .
H10 H 0.703770 0.315373 0.946214 0.060 Uiso 1 1 calc R U . . .
H11 H 0.662928 0.294444 1.043384 0.060 Uiso 1 1 calc R U . . .
H12 H 0.662369 0.390064 1.006918 0.060 Uiso 1 1 calc R U . . .
C8 C 0.3933(3) 0.3513(2) 1.0028(2) 0.0574(9) Uani 1 1 d . . . . .
H13 H 0.409579 0.314406 1.059071 0.086 Uiso 1 1 calc R U . . .
H14 H 0.308024 0.347000 0.970532 0.086 Uiso 1 1 calc R U . . .
H15 H 0.412164 0.409904 1.022825 0.086 Uiso 1 1 calc R U . . .
C9 C 0.4666(3) 0.39690(18) 0.8185(2) 0.0415(7) Uani 1 1 d . . . . .
H16 H 0.488793 0.453348 0.844723 0.062 Uiso 1 1 calc R U . . .
H17 H 0.381741 0.396809 0.784512 0.062 Uiso 1 1 calc R U . . .
H18 H 0.517293 0.381807 0.774095 0.062 Uiso 1 1 calc R U . . .
C10 C 0.2275(4) 0.1706(3) 0.9393(3) 0.0730(12) Uani 1 1 d . . . . .
H19 H 0.261210 0.213410 0.987186 0.109 Uiso 1 1 calc R U . . .
H20 H 0.249071 0.114158 0.965672 0.109 Uiso 1 1 calc R U . . .
H21 H 0.139501 0.176185 0.922054 0.109 Uiso 1 1 calc R U . . .
C11 C 0.2071(2) 0.2751(2) 0.7586(3) 0.0484(8) Uani 1 1 d . . . . .
H22 H 0.242149 0.286485 0.703468 0.073 Uiso 1 1 calc R U . . .
H23 H 0.213399 0.325738 0.798689 0.073 Uiso 1 1 calc R U . . .
H24 H 0.122025 0.259595 0.736375 0.073 Uiso 1 1 calc R U . . .
C12 C 0.2374(2) 0.08890(19) 0.7590(2) 0.0441(7) Uani 1 1 d . . . . .
H25 H 0.151167 0.080732 0.755358 0.066 Uiso 1 1 calc R U . . .
H26 H 0.282296 0.039856 0.790069 0.066 Uiso 1 1 calc R U . . .
H27 H 0.251202 0.095067 0.694302 0.066 Uiso 1 1 calc R U . . .
C13 C 0.6001(3) -0.10902(18) 0.7891(2) 0.0476(8) Uani 1 1 d . . . . .
H28 H 0.529959 -0.115445 0.817492 0.071 Uiso 1 1 calc R U . . .
H29 H 0.673958 -0.109989 0.839612 0.071 Uiso 1 1 calc R U . . .
H30 H 0.601964 -0.155556 0.744343 0.071 Uiso 1 1 calc R U . . .
C14 C 0.7036(3) -0.0043(3) 0.6461(2) 0.0614(11) Uani 1 1 d . . . . .
H31 H 0.688496 -0.052043 0.601515 0.092 Uiso 1 1 calc R U . . .
H32 H 0.784925 -0.009049 0.686630 0.092 Uiso 1 1 calc R U . . .
H33 H 0.696495 0.048744 0.610137 0.092 Uiso 1 1 calc R U . . .
C15 C 0.4396(3) -0.01318(19) 0.63604(19) 0.0411(7) Uani 1 1 d . . . . .
H34 H 0.433799 -0.067575 0.602667 0.062 Uiso 1 1 calc R U . . .
H35 H 0.432292 0.032890 0.589455 0.062 Uiso 1 1 calc R U . . .
H36 H 0.374661 -0.008773 0.670557 0.062 Uiso 1 1 calc R U . . .
C16 C 0.8551(7) 0.1483(7) 0.7721(10) 0.041(2) Uani 0.50(2) 1 d . . P A 1
H37 H 0.832263 0.207919 0.773779 0.062 Uiso 0.50(2) 1 calc R U P A 1
H38 H 0.825105 0.125899 0.707502 0.062 Uiso 0.50(2) 1 calc R U P A 1
H39 H 0.943113 0.143265 0.789598 0.062 Uiso 0.50(2) 1 calc R U P A 1
C17 C 0.8345(9) 0.1354(7) 0.9775(10) 0.044(2) Uani 0.50(2) 1 d . . P A 1
H40 H 0.784617 0.113284 1.019486 0.066 Uiso 0.50(2) 1 calc R U P A 1
H41 H 0.824470 0.196821 0.971734 0.066 Uiso 0.50(2) 1 calc R U P A 1
H42 H 0.919321 0.122005 1.004574 0.066 Uiso 0.50(2) 1 calc R U P A 1
C18 C 0.8685(2) -0.01271(19) 0.88153(19) 0.0364(7) Uani 1 1 d . . . . .
H52 H 0.955474 -0.001971 0.894429 0.15(8) Uiso 0.50(2) 1 calc R . P A 1
H53 H 0.845312 -0.049376 0.825409 0.006(13) Uiso 0.50(2) 1 calc R . P A 1
H54 H 0.848405 -0.040483 0.936975 0.029(19) Uiso 0.50(2) 1 calc R . P A 1
H55 H 0.857364 -0.033875 0.815984 0.09(4) Uiso 0.50(2) 1 calc R . P A 2
H56 H 0.838154 -0.054547 0.920693 0.07(3) Uiso 0.50(2) 1 calc R . P A 2
H57 H 0.954470 -0.002793 0.908163 0.02(2) Uiso 0.50(2) 1 calc R . P A 2
C19 C 0.8593(6) 0.1742(7) 0.8216(12) 0.047(3) Uani 0.50(2) 1 d . . P A 2
H46 H 0.946702 0.166790 0.843062 0.070 Uiso 0.50(2) 1 calc R U P A 2
H47 H 0.836937 0.231034 0.838515 0.070 Uiso 0.50(2) 1 calc R U P A 2
H48 H 0.835864 0.166943 0.752084 0.070 Uiso 0.50(2) 1 calc R U P A 2
C20 C 0.8061(10) 0.1219(7) 1.0114(8) 0.040(2) Uani 0.50(2) 1 d . . P A 2
H49 H 0.890197 0.110234 1.042780 0.060 Uiso 0.50(2) 1 calc R U P A 2
H50 H 0.752641 0.088193 1.041686 0.060 Uiso 0.50(2) 1 calc R U P A 2
H51 H 0.789080 0.182093 1.017704 0.060 Uiso 0.50(2) 1 calc R U P A 2

loop_
_atom_site_aniso_label
_atom_site_aniso_U_11
_atom_site_aniso_U_22
_atom_site_aniso_U_33
_atom_site_aniso_U_23
_atom_site_aniso_U_13
_atom_site_aniso_U_12
P1 0.0183(4) 0.0295(4) 0.0146(4) 0.0049(2) 0.0053(3) 0.0012(2)
C1 0.0267(12) 0.0292(12) 0.0116(10) 0.0009(8) 0.0087(9) -0.0013(9)
C2 0.0538(16) 0.0285(13) 0.0152(11) 0.0035(9) 0.0148(11) 0.0022(11)
C3 0.0377(13) 0.0247(12) 0.0181(11) 0.0015(9) 0.0100(10) -0.0024(9)
C4 0.0191(10) 0.0277(12) 0.0127(10) 0.0035(8) 0.0009(8) 0.0021(8)
Si1 0.0299(4) 0.0281(4) 0.0260(4) -0.0045(3) 0.0044(3) 0.0019(2)
Si2 0.0247(4) 0.0463(5) 0.0368(5) -0.0101(3) 0.0190(3) -0.0077(3)
Si3 0.0292(4) 0.0389(5) 0.0175(4) -0.0061(3) 0.0006(3) 0.0100(3)
Si4 0.0139(11) 0.0309(14) 0.025(3) -0.0011(17) 0.0011(16) 0.0018(8)
Si5 0.0200(15) 0.0292(16) 0.022(3) 0.0031(16) -0.0027(16) 0.0039(10)
C5 0.0300(13) 0.0429(14) 0.0152(11) 0.0055(9) 0.0074(10) 0.0103(10)
C6 0.059(2) 0.075(2) 0.0232(14) 0.0189(14) 0.0236(14) 0.0200(16)
C7 0.0420(16) 0.0340(14) 0.0368(15) -0.0071(12) -0.0083(12) 0.0010(11)
C8 0.061(2) 0.062(2) 0.0520(19) -0.0252(17) 0.0188(16) 0.0052(16)
C9 0.0364(15) 0.0328(14) 0.0510(18) 0.0075(12) 0.0007(13) 0.0020(11)
C10 0.067(2) 0.095(3) 0.077(3) -0.014(2) 0.060(2) -0.021(2)
C11 0.0215(13) 0.0488(18) 0.071(2) -0.0175(15) 0.0029(13) 0.0060(11)
C12 0.0233(13) 0.0466(17) 0.0631(19) -0.0109(14) 0.0111(13) -0.0098(11)
C13 0.0579(19) 0.0298(14) 0.0458(17) -0.0092(12) -0.0081(14) 0.0064(12)
C14 0.053(2) 0.106(3) 0.0281(15) -0.0020(16) 0.0148(14) 0.0397(19)
C15 0.0398(16) 0.0502(17) 0.0268(14) -0.0161(12) -0.0064(11) 0.0070(12)
C16 0.021(3) 0.052(5) 0.052(6) 0.016(4) 0.011(3) -0.001(3)
C17 0.030(4) 0.051(4) 0.043(6) -0.021(4) -0.007(4) 0.009(3)
C18 0.0276(14) 0.0479(17) 0.0300(15) 0.0034(11) -0.0018(11) 0.0107(11)
C19 0.019(3) 0.056(5) 0.058(7) 0.024(5) -0.006(3) -0.005(3)
C20 0.034(5) 0.050(5) 0.025(4) -0.021(3) -0.019(3) 0.019(3)

loop_
_atom_type_symbol
_atom_type_description
_atom_type_scat_dispersion_real
_atom_type_scat_dispersion_imag
_atom_type_scat_source
C C 0.0033 0.0016 'International Tables Vol C Tables 4.2.6.8 and 6.1.1.4'
H H 0.0000 0.0000 'International Tables Vol C Tables 4.2.6.8 and 6.1.1.4'
Si Si 0.0817 0.0704 'International Tables Vol C Tables 4.2.6.8 and 6.1.1.4'
P P 0.1023 0.0942 'International Tables Vol C Tables 4.2.6.8 and 6.1.1.4'

loop_
_geom_angle_atom_site_label_1
_geom_angle_atom_site_label_2
_geom_angle_atom_site_label_3
_geom_angle
_geom_angle_site_symmetry_1
_geom_angle_site_symmetry_3
_geom_angle_publ_flag
C5 P1 C1 105.07(11) . . ?
C5 P1 C4 110.63(11) . . ?
C1 P1 C4 96.77(10) . . ?
C2 C1 P1 100.33(15) . . ?
C2 C1 Si2 109.44(16) . . ?
P1 C1 Si2 122.32(12) . . ?
C2 C1 Si1 111.39(16) . . ?
P1 C1 Si1 102.69(11) . . ?
Si2 C1 Si1 110.13(12) . . ?
C3 C2 C1 108.93(18) . . ?
C2 C3 C4 109.84(19) . . ?
C3 C4 P1 103.89(15) . . ?
C3 C4 Si3 108.41(15) . . ?
P1 C4 Si3 122.36(11) . . ?
C3 C4 Si5 105.6(3) . . ?
P1 C4 Si5 103.5(3) . . ?
Si3 C4 Si5 111.8(3) . . ?
C3 C4 Si4 114.8(3) . . ?
P1 C4 Si4 105.3(3) . . ?
Si3 C4 Si4 102.6(3) . . ?
C7 Si1 C9 106.36(13) . . ?
C7 Si1 C8 105.36(15) . . ?
C9 Si1 C8 107.68(15) . . ?
C7 Si1 C1 111.64(12) . . ?
C9 Si1 C1 111.03(12) . . ?
C8 Si1 C1 114.30(14) . . ?
C11 Si2 C12 105.14(14) . . ?
C11 Si2 C10 108.42(19) . . ?
C12 Si2 C10 102.17(17) . . ?
C11 Si2 C1 113.64(12) . . ?
C12 Si2 C1 118.32(11) . . ?
C10 Si2 C1 108.25(15) . . ?
C13 Si3 C15 103.03(15) . . ?
C13 Si3 C14 109.27(16) . . ?
C15 Si3 C14 104.48(14) . . ?
C13 Si3 C4 107.44(11) . . ?
C15 Si3 C4 118.50(11) . . ?
C14 Si3 C4 113.44(15) . . ?
C18 Si4 C17 99.6(5) . . ?
C18 Si4 C16 107.7(4) . . ?
C17 Si4 C16 108.8(6) . . ?
C18 Si4 C4 117.8(5) . . ?
C17 Si4 C4 111.6(4) . . ?
C16 Si4 C4 110.6(5) . . ?
C19 Si5 C20 107.6(6) . . ?
C19 Si5 C4 111.5(4) . . ?
C20 Si5 C4 114.9(4) . . ?
C19 Si5 C18 106.5(4) . . ?
C20 Si5 C18 103.6(5) . . ?
C4 Si5 C18 112.2(5) . . ?
C6 C5 P1 111.80(19) . . ?

loop_
_geom_bond_atom_site_label_1
_geom_bond_atom_site_label_2
_geom_bond_distance
_geom_bond_site_symmetry_2
_geom_bond_publ_flag
P1 C5 1.846(2) . ?
P1 C1 1.892(2) . ?
P1 C4 1.897(2) . ?
C1 C2 1.561(3) . ?
C1 Si2 1.906(2) . ?
C1 Si1 1.917(2) . ?
C2 C3 1.537(3) . ?
C3 C4 1.561(3) . ?
C4 Si3 1.910(2) . ?
C4 Si5 1.923(9) . ?
C4 Si4 1.945(9) . ?
Si1 C7 1.867(3) . ?
Si1 C9 1.876(3) . ?
Si1 C8 1.882(3) . ?
Si2 C11 1.865(3) . ?
Si2 C12 1.869(3) . ?
Si2 C10 1.882(3) . ?
Si3 C13 1.879(3) . ?
Si3 C15 1.883(3) . ?
Si3 C14 1.884(3) . ?
Si4 C18 1.815(9) . ?
Si4 C17 1.835(11) . ?
Si4 C16 1.875(10) . ?
Si5 C19 1.879(11) . ?
Si5 C20 1.884(10) . ?
Si5 C18 1.958(9) . ?
C5 C6 1.529(3) . ?

loop_
_geom_torsion_atom_site_label_1
_geom_torsion_atom_site_label_2
_geom_torsion_atom_site_label_3
_geom_torsion_atom_site_label_4
_geom_torsion
_geom_torsion_site_symmetry_1
_geom_torsion_site_symmetry_2
_geom_torsion_site_symmetry_3
_geom_torsion_site_symmetry_4
_geom_torsion_publ_flag
C5 P1 C1 C2 139.06(16) . . . . ?
C4 P1 C1 C2 25.52(16) . . . . ?
C5 P1 C1 Si2 18.02(17) . . . . ?
C4 P1 C1 Si2 -95.52(14) . . . . ?
C5 P1 C1 Si1 -106.04(12) . . . . ?
C4 P1 C1 Si1 140.42(11) . . . . ?
P1 C1 C2 C3 -44.2(2) . . . . ?
Si2 C1 C2 C3 85.7(2) . . . . ?
Si1 C1 C2 C3 -152.31(17) . . . . ?
C1 C2 C3 C4 47.4(3) . . . . ?
C2 C3 C4 P1 -24.6(2) . . . . ?
C2 C3 C4 Si3 -156.14(16) . . . . ?
C2 C3 C4 Si5 83.9(3) . . . . ?
C2 C3 C4 Si4 89.9(3) . . . . ?
C5 P1 C4 C3 -110.41(15) . . . . ?
C1 P1 C4 C3 -1.48(15) . . . . ?
C5 P1 C4 Si3 12.40(17) . . . . ?
C1 P1 C4 Si3 121.32(14) . . . . ?
C5 P1 C4 Si5 139.5(3) . . . . ?
C1 P1 C4 Si5 -111.5(3) . . . . ?
C5 P1 C4 Si4 128.5(3) . . . . ?
C1 P1 C4 Si4 -122.5(3) . . . . ?
C1 P1 C5 C6 173.3(2) . . . . ?
C4 P1 C5 C6 -83.3(2) . . . . ?
